data_1522840
loop_
_publ_author_name
'Schaefer, W.'
'Will, G.'
'Kockelmann, W.'
'Fischer, P.'
'Gal, J.'

_publ_section_title
;
 Atomic distribution in R Fex Al12-x compounds with R = Tb, Dy, Ho, Er, Tm
 and Fe-concentrations x=5 studied by neutron diffraction
;
_journal_name_full 'Journal of Alloys Compd.'
_journal_page_first 316
_journal_page_last 320
_journal_volume 207
_journal_year 1994
_chemical_formula_sum 'Al7.4 Fe4.6 Tb'
_space_group_IT_number 139
_symmetry_space_group_name_Hall '-I 4 2'
_symmetry_space_group_name_H-M 'I 4/m m m'
_cell_angle_alpha 90
_cell_angle_beta 90
_cell_angle_gamma 90
_cell_formula_units_Z 2
_cell_length_a 8.689
_cell_length_b 8.689
_cell_length_c 5.038
_cell_volume 380.363
_citation_journal_id_ASTM JALCEU
_cod_data_source_file Schaefer_JALCEU_1994_1322.cif
_cod_data_source_block Al7.4Fe4.6Tb1
_cod_original_cell_volume 380.3626
_cod_original_formula_sum 'Al7.4 Fe4.6 Tb1'
_cod_database_code 1522840

loop_
_symmetry_equiv_pos_as_xyz
x,y,z
-y,x,z
-x,-y,z
y,-x,z
x,-y,-z
y,x,-z
-x,y,-z
-y,-x,-z
-x,-y,-z
y,-x,-z
x,y,-z
-y,x,-z
-x,y,z
-y,-x,z
x,-y,z
y,x,z
x+1/2,y+1/2,z+1/2
-y+1/2,x+1/2,z+1/2
-x+1/2,-y+1/2,z+1/2
y+1/2,-x+1/2,z+1/2
x+1/2,-y+1/2,-z+1/2
y+1/2,x+1/2,-z+1/2
-x+1/2,y+1/2,-z+1/2
-y+1/2,-x+1/2,-z+1/2
-x+1/2,-y+1/2,-z+1/2
y+1/2,-x+1/2,-z+1/2
x+1/2,y+1/2,-z+1/2
-y+1/2,x+1/2,-z+1/2
-x+1/2,y+1/2,z+1/2
-y+1/2,-x+1/2,z+1/2
x+1/2,-y+1/2,z+1/2
y+1/2,x+1/2,z+1/2

loop_
_atom_site_label
_atom_site_type_symbol
_atom_site_fract_x
_atom_site_fract_y
_atom_site_fract_z
_atom_site_occupancy
_atom_site_U_iso_or_equiv
Al2 Al 0.25 0.25 0.25 0.01 0.0
Al1 Al 0.341 0 0 1 0.0
Fe2 Fe 0.25 0.25 0.25 0.99 0.0
Al3 Al 0.273 0.5 0 0.85 0.0
Tb1 Tb 0 0 0 1 0.0
Fe3 Fe 0.273 0.5 0 0.15 0.0
